data_2223650
loop_
_publ_author_name
'Wu, Ling'

_publ_section_title
;
 Poly[[triaqua(butane-1,2,3,4-tetracarboxylato)dimanganese(II)]
 monohydrate]
;
_journal_coeditor_code BT5105
_journal_issue 11
_journal_name_full 'Acta Crystallographica Section E'
_journal_page_first m1425
_journal_paper_doi 10.1107/S1600536809042998
_journal_volume 65
_journal_year 2009
_chemical_formula_iupac '[Mn2 (C8 H6 O8) (H2 O)3] , H2 O'
_chemical_formula_moiety 'C8 H12 Mn2 O11, H2 O '
_chemical_formula_sum 'C16 H28 Mn4 O24'
_chemical_formula_weight 824.14
_chemical_name_systematic
;<i>catena</i>-Poly[triaqua[bis[manganese(II)]]-butane-1,2,3,4-tetracarboxylato]
hydrate
;
_space_group_IT_number 14
_symmetry_cell_setting monoclinic
_symmetry_space_group_name_Hall '-P 2yn'
_symmetry_space_group_name_H-M 'P 1 21/n 1'
_atom_sites_solution_hydrogens geom
_atom_sites_solution_primary direct
_atom_sites_solution_secondary difmap
_audit_creation_method SHELXL-97
_cell_angle_alpha 90.00
_cell_angle_beta 97.760(5)
_cell_angle_gamma 90.00
_cell_formula_units_Z 2
_cell_length_a 8.1962(4)
_cell_length_b 12.3291(7)
_cell_length_c 12.9758(6)
_cell_measurement_reflns_used 3031
_cell_measurement_temperature 293(2)
_cell_measurement_theta_max 29.11
_cell_measurement_theta_min 3.01
_cell_volume 1299.22(12)
_computing_cell_refinement 'SAINT (Bruker, 1999)'
_computing_data_collection 'SMART (Bruker, 1997)'
_computing_data_reduction 'SAINT (Bruker, 1999)'
_computing_molecular_graphics 'XP (Sheldrick, 2008)'
_computing_publication_material 'SHELXL97 (Sheldrick, 2008)'
_computing_structure_refinement 'SHELXL97 (Sheldrick, 2008)'
_computing_structure_solution 'SHELXS97 (Sheldrick, 2008)'
_diffrn_ambient_temperature 293(2)
_diffrn_measured_fraction_theta_full 0.997
_diffrn_measured_fraction_theta_max 0.867
_diffrn_measurement_device_type 'Bruker APEX CCD area-detector'
_diffrn_measurement_method '\w scans'
_diffrn_radiation_monochromator graphite
_diffrn_radiation_source 'fine-focus sealed tube'
_diffrn_radiation_type MoK\a
_diffrn_radiation_wavelength 0.71073
_diffrn_reflns_av_R_equivalents 0.0397
_diffrn_reflns_av_sigmaI/netI 0.0657
_diffrn_reflns_limit_h_max 7
_diffrn_reflns_limit_h_min -11
_diffrn_reflns_limit_k_max 15
_diffrn_reflns_limit_k_min -12
_diffrn_reflns_limit_l_max 17
_diffrn_reflns_limit_l_min -17
_diffrn_reflns_number 7085
_diffrn_reflns_theta_full 25.00
_diffrn_reflns_theta_max 29.11
_diffrn_reflns_theta_min 3.00
_diffrn_standards_decay_% 0
_diffrn_standards_interval_count 0
_diffrn_standards_interval_time 0
_diffrn_standards_number 0
_exptl_absorpt_coefficient_mu 2.011
_exptl_absorpt_correction_T_max 0.852
_exptl_absorpt_correction_T_min 0.764
_exptl_absorpt_correction_type multi-scan
_exptl_absorpt_process_details '(SADABS; Sheldrick, 1996)'
_exptl_crystal_colour colorless
_exptl_crystal_density_diffrn 2.107
_exptl_crystal_density_method 'not measured'
_exptl_crystal_description block
_exptl_crystal_F_000 832
_exptl_crystal_size_max 0.33
_exptl_crystal_size_mid 0.21
_exptl_crystal_size_min 0.17
_refine_diff_density_max 0.626
_refine_diff_density_min -0.826
_refine_ls_extinction_method none
_refine_ls_goodness_of_fit_ref 0.880
_refine_ls_hydrogen_treatment mixed
_refine_ls_matrix_type full
_refine_ls_number_parameters 227
_refine_ls_number_reflns 3031
_refine_ls_number_restraints 12
_refine_ls_restrained_S_all 0.879
_refine_ls_R_factor_all 0.0726
_refine_ls_R_factor_gt 0.0411
_refine_ls_shift/su_max 0.000
_refine_ls_shift/su_mean 0.000
_refine_ls_structure_factor_coef Fsqd
_refine_ls_weighting_details 'calc w=1/[\s^2^(Fo^2^)+(0.0651P)^2^+0.0000P] where P=(Fo^2^+2Fc^2^)/3'
_refine_ls_weighting_scheme calc
_refine_ls_wR_factor_gt 0.0980
_refine_ls_wR_factor_ref 0.1057
_reflns_number_gt 1990
_reflns_number_total 3031
_reflns_threshold_expression I>2\s(I)
_cod_data_source_file bt5105.cif
_cod_data_source_block I
_cod_depositor_comments
;
The following automatic conversions were performed:
'_symmetry_cell_setting' value 'Monoclinic' changed to 'monoclinic'
according to '/home/saulius/struct/CIF-dictionaries/cif_core.dic'
dictionary named 'cif_core.dic' version 2.4.1 from 2010-06-29.

Automatic conversion script
Id: cif_fix_enum 1527 2010-12-29 10:47:43Z saulius 

The following automatic conversions were performed:

'_symmetry_cell_setting' value 'Monoclinic' changed to 'monoclinic'
according to /home/saulius/struct/CIF-dictionaries/cif_core.dic
dictionary named 'cif_core.dic' version 2.4.1 from 2010-06-29.

Automatic conversion script
Id: cif_fix_values 1715 2011-07-08 13:25:40Z adriana 
;
_cod_original_cell_volume 1299.22(11)
_cod_original_sg_symbol_H-M 'P 21/n'
_cod_database_code 2223650
_cod_database_fobs_code 2223650

loop_
_symmetry_equiv_pos_as_xyz
'x, y, z'
'-x+1/2, y+1/2, -z+1/2'
'-x, -y, -z'
'x-1/2, -y-1/2, z-1/2'

loop_
_atom_site_type_symbol
_atom_site_label
_atom_site_fract_x
_atom_site_fract_y
_atom_site_fract_z
_atom_site_U_iso_or_equiv
_atom_site_adp_type
_atom_site_calc_flag
_atom_site_refinement_flags
_atom_site_occupancy
_atom_site_disorder_assembly
_atom_site_disorder_group
C C1 1.1879(4) 0.8429(3) 0.8558(3) 0.0198(8) Uani d . 1 . .
C C2 1.0480(4) 0.8783(3) 0.9135(3) 0.0271(9) Uani d . 1 . .
H H2A 1.0241 0.8197 0.9590 0.033 Uiso calc R 1 . .
H H2B 0.9507 0.8893 0.8630 0.033 Uiso calc R 1 . .
C C3 1.0781(4) 0.9804(3) 0.9778(3) 0.0205(7) Uani d . 1 . .
H H3 1.1109 1.0378 0.9325 0.025 Uiso calc R 1 . .
C C4 1.2178(4) 0.9664(3) 1.0691(3) 0.0193(8) Uani d . 1 . .
C C5 0.9481(4) 0.5441(3) 0.8594(3) 0.0193(8) Uani d . 1 . .
C C6 0.9556(4) 0.4695(3) 0.9522(2) 0.0220(8) Uani d . 1 . .
H H6 1.0203 0.4052 0.9395 0.026 Uiso calc R 1 . .
C C7 0.7837(5) 0.4336(3) 0.9692(3) 0.0306(9) Uani d . 1 . .
H H7A 0.7915 0.3939 1.0343 0.037 Uiso calc R 1 . .
H H7B 0.7172 0.4976 0.9760 0.037 Uiso calc R 1 . .
C C8 0.6978(5) 0.3639(3) 0.8845(3) 0.0275(9) Uani d . 1 . .
O O1 1.0249(3) 0.5178(2) 0.78555(18) 0.0248(6) Uani d . 1 . .
O O2 0.8740(3) 0.6329(2) 0.85773(19) 0.0263(6) Uani d . 1 . .
O O1W 1.0570(4) 0.2456(3) 0.8215(3) 0.0391(8) Uani d D 1 . .
O O3 1.1646(3) 0.7613(2) 0.7983(2) 0.0287(6) Uani d . 1 . .
O O2W 0.9047(4) 0.2290(3) 0.5915(3) 0.0425(8) Uani d D 1 . .
H HW22 0.969(4) 0.181(3) 0.575(4) 0.064 Uiso d D 1 . .
O O4 1.3228(3) 0.8944(2) 0.87012(19) 0.0253(6) Uani d . 1 . .
O O3W 1.1264(4) 0.6245(3) 0.6096(2) 0.0357(7) Uani d D 1 . .
H HW31 1.129(6) 0.5569(10) 0.597(3) 0.054 Uiso d D 1 . .
O O5 0.7513(3) 0.3496(2) 0.7980(2) 0.0317(7) Uani d . 1 . .
O O4W 1.0955(15) 0.0359(7) 0.6785(11) 0.192(4) Uani d D 1 . .
H HW41 1.181(13) 0.011(12) 0.654(14) 0.288 Uiso d D 1 . .
H HW42 1.06(2) -0.021(8) 0.705(14) 0.288 Uiso d D 1 . .
O O6 0.5696(4) 0.3186(3) 0.9039(3) 0.0458(9) Uani d . 1 . .
O O7 1.2229(3) 0.8806(2) 1.12238(19) 0.0268(6) Uani d . 1 . .
O O8 1.3177(3) 1.0437(2) 1.08580(19) 0.0253(6) Uani d . 1 . .
Mn Mn1 0.96260(7) 0.36380(5) 0.70273(4) 0.02057(16) Uani d . 1 . .
Mn Mn2 0.95382(6) 0.68692(4) 0.70684(4) 0.01775(15) Uani d . 1 . .
H HW11 0.979(4) 0.205(3) 0.835(4) 0.064(18) Uiso d D 1 . .
H HW12 1.129(4) 0.203(3) 0.802(4) 0.065(18) Uiso d D 1 . .
H HW21 0.812(2) 0.198(3) 0.592(4) 0.041(14) Uiso d D 1 . .
H HW32 1.102(6) 0.654(3) 0.5505(18) 0.063(18) Uiso d D 1 . .

loop_
_atom_site_aniso_label
_atom_site_aniso_U_11
_atom_site_aniso_U_22
_atom_site_aniso_U_33
_atom_site_aniso_U_12
_atom_site_aniso_U_13
_atom_site_aniso_U_23
C1 0.0179(17) 0.025(2) 0.0152(16) 0.0031(16) -0.0039(14) 0.0026(15)
C2 0.0181(18) 0.032(2) 0.0288(19) 0.0020(17) -0.0043(16) -0.0103(17)
C3 0.0188(17) 0.0238(19) 0.0173(16) 0.0020(16) -0.0032(14) -0.0006(15)
C4 0.0162(16) 0.023(2) 0.0180(16) 0.0050(16) -0.0016(14) -0.0002(16)
C5 0.0191(17) 0.021(2) 0.0153(16) -0.0061(16) -0.0080(14) -0.0003(14)
C6 0.0279(18) 0.0190(19) 0.0169(16) -0.0047(17) -0.0054(15) -0.0017(15)
C7 0.035(2) 0.030(2) 0.0261(19) -0.010(2) -0.0026(17) 0.0011(18)
C8 0.026(2) 0.017(2) 0.036(2) 0.0032(17) -0.0059(18) -0.0048(17)
O1 0.0317(14) 0.0231(14) 0.0188(12) -0.0017(12) 0.0005(11) -0.0016(11)
O2 0.0284(14) 0.0264(16) 0.0232(13) 0.0014(12) 0.0005(11) 0.0024(12)
O1W 0.0288(16) 0.0375(19) 0.0508(19) 0.0121(16) 0.0045(15) 0.0166(16)
O3 0.0197(13) 0.0327(16) 0.0328(14) -0.0037(12) 0.0006(11) -0.0140(13)
O2W 0.0367(17) 0.0322(18) 0.061(2) -0.0119(15) 0.0148(16) -0.0229(16)
O4 0.0191(12) 0.0246(15) 0.0323(14) -0.0045(11) 0.0040(11) -0.0093(12)
O3W 0.0359(17) 0.0418(19) 0.0312(16) -0.0032(15) 0.0116(14) -0.0101(14)
O5 0.0291(15) 0.0325(17) 0.0296(15) 0.0015(13) -0.0098(12) -0.0031(13)
O4W 0.179(9) 0.162(8) 0.243(11) 0.014(6) 0.060(8) 0.014(8)
O6 0.0260(15) 0.047(2) 0.065(2) -0.0131(15) 0.0074(15) -0.0301(17)
O7 0.0205(12) 0.0259(16) 0.0313(14) 0.0006(11) -0.0070(11) 0.0080(12)
O8 0.0227(13) 0.0288(16) 0.0226(12) -0.0054(12) -0.0035(10) 0.0006(11)
Mn1 0.0198(3) 0.0200(3) 0.0207(3) -0.0005(2) -0.0016(2) 0.0007(2)
Mn2 0.0165(3) 0.0188(3) 0.0166(3) 0.0002(2) -0.0029(2) 0.0014(2)

loop_
_atom_type_symbol
_atom_type_description
_atom_type_scat_dispersion_real
_atom_type_scat_dispersion_imag
_atom_type_scat_source
C C 0.0033 0.0016 'International Tables Vol C Tables 4.2.6.8 and 6.1.1.4'
H H 0.0000 0.0000 'International Tables Vol C Tables 4.2.6.8 and 6.1.1.4'
O O 0.0106 0.0060 'International Tables Vol C Tables 4.2.6.8 and 6.1.1.4'
Mn Mn 0.3368 0.7283 'International Tables Vol C Tables 4.2.6.8 and 6.1.1.4'

loop_
_geom_angle_atom_site_label_1
_geom_angle_atom_site_label_2
_geom_angle_atom_site_label_3
_geom_angle_site_symmetry_1
_geom_angle_site_symmetry_3
_geom_angle
_geom_angle_publ_flag
O3 C1 O4 . . 123.3(3) ?
O3 C1 C2 . . 117.5(3) ?
O4 C1 C2 . . 119.2(3) ?
C1 C2 C3 . . 115.7(3) ?
C1 C2 H2A . . 108.3 ?
C3 C2 H2A . . 108.3 ?
C1 C2 H2B . . 108.3 ?
C3 C2 H2B . . 108.3 ?
H2A C2 H2B . . 107.4 ?
C2 C3 C4 . . 112.3(3) ?
C2 C3 C3 . 3_777 112.5(4) ?
C4 C3 C3 . 3_777 108.3(3) ?
C2 C3 H3 . . 107.8 ?
C4 C3 H3 . . 107.8 ?
C3 C3 H3 3_777 . 107.8 ?
O8 C4 O7 . . 124.7(3) ?
O8 C4 C3 . . 116.5(3) ?
O7 C4 C3 . . 118.8(3) ?
O2 C5 O1 . . 120.3(3) ?
O2 C5 C6 . . 120.9(3) ?
O1 C5 C6 . . 118.7(3) ?
C5 C6 C7 . . 110.8(3) ?
C5 C6 C6 . 3_767 107.9(4) ?
C7 C6 C6 . 3_767 111.8(4) ?
C5 C6 H6 . . 108.8 ?
C7 C6 H6 . . 108.8 ?
C6 C6 H6 3_767 . 108.8 ?
C8 C7 C6 . . 114.5(3) ?
C8 C7 H7A . . 108.6 ?
C6 C7 H7A . . 108.6 ?
C8 C7 H7B . . 108.6 ?
C6 C7 H7B . . 108.6 ?
H7A C7 H7B . . 107.6 ?
O6 C8 O5 . . 121.2(4) ?
O6 C8 C7 . . 115.8(3) ?
O5 C8 C7 . . 123.0(4) ?
C5 O1 Mn1 . . 119.0(2) ?
C5 O1 Mn2 . . 89.0(2) ?
Mn1 O1 Mn2 . . 121.45(11) ?
C5 O2 Mn2 . . 94.4(2) ?
Mn1 O1W HW11 . . 110(3) ?
Mn1 O1W HW12 . . 114(4) ?
HW11 O1W HW12 . . 104.7(16) ?
C1 O3 Mn2 . . 135.5(2) ?
Mn1 O2W HW22 . . 128(3) ?
Mn1 O2W HW21 . . 116(3) ?
HW22 O2W HW21 . . 106.4(17) ?
C1 O4 Mn1 . 2_756 126.9(2) ?
Mn2 O3W HW31 . . 120(3) ?
Mn2 O3W HW32 . . 106(3) ?
HW31 O3W HW32 . . 104.9(16) ?
C8 O5 Mn1 . . 148.3(3) ?
HW41 O4W HW42 . . 101(13) ?
C8 O6 Mn2 . 2_646 101.8(2) ?
C4 O7 Mn2 . 4_676 123.3(2) ?
C4 O8 Mn1 . 4_676 144.9(2) ?
O8 Mn1 O4 4_575 2_746 90.20(9) ?
O8 Mn1 O1W 4_575 . 166.12(11) ?
O4 Mn1 O1W 2_746 . 101.26(10) ?
O8 Mn1 O1 4_575 . 87.51(10) ?
O4 Mn1 O1 2_746 . 85.02(10) ?
O1W Mn1 O1 . . 101.15(11) ?
O8 Mn1 O2W 4_575 . 83.53(12) ?
O4 Mn1 O2W 2_746 . 87.77(11) ?
O1W Mn1 O2W . . 89.06(14) ?
O1 Mn1 O2W . . 168.48(11) ?
O8 Mn1 O5 4_575 . 92.08(10) ?
O4 Mn1 O5 2_746 . 171.42(10) ?
O1W Mn1 O5 . . 77.75(11) ?
O1 Mn1 O5 . . 86.81(9) ?
O2W Mn1 O5 . . 100.70(11) ?
O3W Mn2 O6 . 2_656 83.43(13) ?
O3W Mn2 O3 . . 86.20(11) ?
O6 Mn2 O3 2_656 . 92.23(12) ?
O3W Mn2 O7 . 4_575 99.22(11) ?
O6 Mn2 O7 2_656 4_575 87.70(12) ?
O3 Mn2 O7 . 4_575 174.53(10) ?
O3W Mn2 O2 . . 133.95(12) ?
O6 Mn2 O2 2_656 . 142.39(11) ?
O3 Mn2 O2 . . 87.30(10) ?
O7 Mn2 O2 4_575 . 89.42(10) ?
O3W Mn2 O1 . . 78.19(11) ?
O6 Mn2 O1 2_656 . 161.24(11) ?
O3 Mn2 O1 . . 90.28(10) ?
O7 Mn2 O1 4_575 . 91.54(10) ?
O2 Mn2 O1 . . 56.30(9) ?

loop_
_geom_bond_atom_site_label_1
_geom_bond_atom_site_label_2
_geom_bond_site_symmetry_2
_geom_bond_distance
_geom_bond_publ_flag
C1 O3 . 1.252(4) ?
C1 O4 . 1.267(4) ?
C1 C2 . 1.515(5) ?
C2 C3 . 1.512(5) ?
C2 H2A . 0.9700 ?
C2 H2B . 0.9700 ?
C3 C4 . 1.542(5) ?
C3 C3 3_777 1.549(7) ?
C3 H3 . 0.9800 ?
C4 O8 . 1.257(4) ?
C4 O7 . 1.262(4) ?
C5 O2 . 1.251(4) ?
C5 O1 . 1.258(4) ?
C5 C6 . 1.510(5) ?
C6 C7 . 1.521(5) ?
C6 C6 3_767 1.546(7) ?
C6 H6 . 0.9800 ?
C7 C8 . 1.494(6) ?
C7 H7A . 0.9700 ?
C7 H7B . 0.9700 ?
C8 O6 . 1.245(5) ?
C8 O5 . 1.271(5) ?
O1 Mn1 . 2.207(3) ?
O1 Mn2 . 2.360(3) ?
O2 Mn2 . 2.247(2) ?
O1W Mn1 . 2.185(3) ?
O1W HW11 . 0.850(10) ?
O1W HW12 . 0.854(10) ?
O3 Mn2 . 2.163(3) ?
O2W Mn1 . 2.211(3) ?
O2W HW22 . 0.843(10) ?
O2W HW21 . 0.845(10) ?
O4 Mn1 2_756 2.140(2) ?
O3W Mn2 . 2.160(3) ?
O3W HW31 . 0.850(10) ?
O3W HW32 . 0.849(10) ?
O5 Mn1 . 2.267(3) ?
O4W HW41 . 0.86(12) ?
O4W HW42 . 0.85(13) ?
O6 Mn2 2_646 2.160(3) ?
O7 Mn2 4_676 2.217(3) ?
O8 Mn1 4_676 2.127(3) ?
Mn1 O8 4_575 2.127(3) ?
Mn1 O4 2_746 2.140(2) ?
Mn2 O6 2_656 2.160(3) ?
Mn2 O7 4_575 2.217(3) ?

loop_
_geom_hbond_atom_site_label_D
_geom_hbond_atom_site_label_H
_geom_hbond_atom_site_label_A
_geom_hbond_site_symmetry_A
_geom_hbond_distance_DH
_geom_hbond_distance_HA
_geom_hbond_distance_DA
_geom_hbond_angle_DHA
O2W HW22 O6 4_665 0.843(10) 2.46(5) 2.998(4) 122(4)
O2W HW22 O4W . 0.843(10) 2.39(4) 2.985(10) 128(4)
O3W HW31 O4 2_746 0.850(10) 2.075(19) 2.874(4) 156(4)
O4W HW41 O1 2_746 0.86(12) 2.43(14) 3.091(12) 133(16)
O4W HW42 O6 2_646 0.85(13) 2.58(14) 3.124(11) 123(14)
O1W HW11 O7 3_767 0.850(10) 2.098(11) 2.944(4) 173(4)
O1W HW12 O3 2_746 0.854(10) 2.39(4) 2.935(4) 123(3)
O2W HW21 O2 2_646 0.845(10) 1.919(18) 2.731(4) 161(4)
O3W HW32 O2W 3_766 0.849(10) 2.333(17) 3.155(5) 163(5)
